data_7201417
loop_
_publ_author_name
'Singh, Devendra'
'Baruah, Jubaraj B.'

_publ_section_title
;
 Different solvates of two isomeric dicarboxylic acids with pyridine
 and quinoline
;
_journal_issue 12
_journal_name_full CrystEngComm
_journal_page_first 2688
_journal_paper_doi 10.1039/b911084d
_journal_volume 11
_journal_year 2009
_chemical_formula_sum 'C43 H29 N5 O8'
_chemical_formula_weight 743.71
_chemical_name_systematic
;
?
;
_space_group_IT_number 2
_symmetry_cell_setting triclinic
_symmetry_space_group_name_Hall '-P 1'
_symmetry_space_group_name_H-M 'P -1'
_atom_sites_solution_hydrogens geom
_atom_sites_solution_primary direct
_atom_sites_solution_secondary difmap
_audit_creation_method SHELXL-97
_cell_angle_alpha 96.907(3)
_cell_angle_beta 102.363(3)
_cell_angle_gamma 97.388(3)
_cell_formula_units_Z 1
_cell_length_a 7.2585(4)
_cell_length_b 8.3289(5)
_cell_length_c 15.4654(9)
_cell_measurement_reflns_used 4308
_cell_measurement_temperature 296(2)
_cell_measurement_theta_max 27.77
_cell_measurement_theta_min 2.49
_cell_volume 895.10(9)
_computing_structure_refinement 'SHELXL-97 (Sheldrick, 1997)'
_computing_structure_solution 'SHELXS-97 (Sheldrick, 1990)'
_diffrn_ambient_temperature 296(2)
_diffrn_measured_fraction_theta_full 0.943
_diffrn_measured_fraction_theta_max 0.943
_diffrn_radiation_monochromator graphite
_diffrn_radiation_source 'fine-focus sealed tube'
_diffrn_radiation_type MoK\a
_diffrn_radiation_wavelength 0.71073
_diffrn_reflns_av_R_equivalents 0.0337
_diffrn_reflns_av_sigmaI/netI 0.0323
_diffrn_reflns_limit_h_max 9
_diffrn_reflns_limit_h_min -9
_diffrn_reflns_limit_k_max 10
_diffrn_reflns_limit_k_min -11
_diffrn_reflns_limit_l_max 20
_diffrn_reflns_limit_l_min -20
_diffrn_reflns_number 13117
_diffrn_reflns_theta_full 28.31
_diffrn_reflns_theta_max 28.31
_diffrn_reflns_theta_min 2.50
_exptl_absorpt_coefficient_mu 0.097
_exptl_absorpt_correction_type none
_exptl_crystal_colour Red
_exptl_crystal_density_diffrn 1.380
_exptl_crystal_density_method 'not measured'
_exptl_crystal_description block
_exptl_crystal_F_000 386
_exptl_crystal_size_max 0.28
_exptl_crystal_size_mid 0.19
_exptl_crystal_size_min 0.14
_refine_diff_density_max 0.254
_refine_diff_density_min -0.301
_refine_diff_density_rms 0.040
_refine_ls_extinction_method none
_refine_ls_goodness_of_fit_ref 1.066
_refine_ls_hydrogen_treatment constr
_refine_ls_matrix_type full
_refine_ls_number_parameters 264
_refine_ls_number_reflns 4212
_refine_ls_number_restraints 0
_refine_ls_restrained_S_all 1.066
_refine_ls_R_factor_all 0.0871
_refine_ls_R_factor_gt 0.0517
_refine_ls_shift/su_max 0.001
_refine_ls_shift/su_mean 0.000
_refine_ls_structure_factor_coef Fsqd
_refine_ls_weighting_details 'calc w=1/[\s^2^(Fo^2^)+(0.0781P)^2^+0.1447P] where P=(Fo^2^+2Fc^2^)/3'
_refine_ls_weighting_scheme calc
_refine_ls_wR_factor_gt 0.1456
_refine_ls_wR_factor_ref 0.1697
_reflns_number_gt 2563
_reflns_number_total 4212
_reflns_threshold_expression >2sigma(I)
_cod_data_source_file b911084d.txt
_cod_data_source_block ndmbapyr_0m
_cod_depositor_comments
;
The following automatic conversions were performed:
'_symmetry_cell_setting' value 'Triclinic' changed to 'triclinic'
according to '/home/saulius/struct/CIF-dictionaries/cif_core.dic'
dictionary named 'cif_core.dic' version 2.4.1 from 2010-06-29.

Automatic conversion script
Id: cif_fix_enum 1527 2010-12-29 10:47:43Z saulius 
;
_cod_original_sg_symbol_H-M P-1
_cod_database_code 7201417

loop_
_symmetry_equiv_pos_as_xyz
'x, y, z'
'-x, -y, -z'

loop_
_atom_site_label
_atom_site_type_symbol
_atom_site_fract_x
_atom_site_fract_y
_atom_site_fract_z
_atom_site_U_iso_or_equiv
_atom_site_adp_type
_atom_site_occupancy
_atom_site_symmetry_multiplicity
_atom_site_calc_flag
_atom_site_refinement_flags
_atom_site_disorder_assembly
_atom_site_disorder_group
C21 C 0.0708(19) 0.6485(14) 0.4839(11) 0.084(4) Uani 0.50 1 d P A 1
H21 H 0.1172 0.7469 0.4676 0.101 Uiso 0.50 1 calc PR A 1
N3 N 0.0493(18) 0.599(2) 0.4457(19) 0.127(7) Uani 0.50 1 d P A 2
N1 N 0.6161(2) 0.77110(16) 0.35535(9) 0.0467(4) Uani 1 1 d . . .
O2 O 0.7145(2) 0.97746(16) 0.47257(9) 0.0715(4) Uani 1 1 d . . .
O1 O 0.5163(2) 0.56521(17) 0.23816(9) 0.0659(4) Uani 1 1 d . . .
O3 O 0.4966(2) 1.18670(19) 0.06107(10) 0.0752(5) Uani 1 1 d . . .
H3 H 0.4076 1.2228 0.0316 0.113 Uiso 1 1 calc R . .
O4 O 0.2769(2) 1.0995(2) 0.13234(11) 0.0798(5) Uani 1 1 d . . .
C3 C 0.5223(2) 0.55458(18) 0.47067(10) 0.0371(4) Uani 1 1 d . . .
C4 C 0.4896(2) 0.49631(19) 0.37897(10) 0.0403(4) Uani 1 1 d . . .
C2 C 0.5977(2) 0.71980(18) 0.50610(11) 0.0411(4) Uani 1 1 d . . .
C1 C 0.6481(3) 0.8347(2) 0.44599(12) 0.0476(4) Uani 1 1 d . . .
C5 C 0.5394(2) 0.6084(2) 0.31717(11) 0.0458(4) Uani 1 1 d . . .
C7 C 0.6274(3) 0.7733(2) 0.59584(12) 0.0505(4) Uani 1 1 d . . .
H7 H 0.6767 0.8826 0.6185 0.061 Uiso 1 1 calc R . .
C6 C 0.4156(3) 0.3348(2) 0.34602(11) 0.0492(4) Uani 1 1 d . . .
H6 H 0.3941 0.2974 0.2850 0.059 Uiso 1 1 calc R . .
C8 C 0.7411(4) 0.5952(3) 0.08936(14) 0.0710(6) Uani 1 1 d . . .
H8 H 0.6144 0.5663 0.0917 0.085 Uiso 1 1 calc R . .
C10 C 1.0617(5) 0.5705(4) 0.13846(19) 0.0964(9) Uani 1 1 d . . .
H10 H 1.1563 0.5249 0.1733 0.116 Uiso 1 1 calc R . .
C12 C 0.9627(4) 0.7424(3) 0.03290(17) 0.0800(7) Uani 1 1 d . . .
H12 H 0.9918 0.8168 -0.0043 0.096 Uiso 1 1 calc R . .
C9 C 0.8774(4) 0.5292(3) 0.14141(17) 0.0855(7) Uani 1 1 d . . .
H9 H 0.8444 0.4563 0.1787 0.103 Uiso 1 1 calc R . .
C11 C 1.1094(4) 0.6793(4) 0.0844(2) 0.0923(8) Uani 1 1 d . . .
H11 H 1.2359 0.7101 0.0822 0.111 Uiso 1 1 calc R . .
C14 C 0.6749(3) 0.8797(2) 0.29554(11) 0.0483(4) Uani 1 1 d . . .
C18 C 0.5914(3) 1.0419(2) 0.17986(11) 0.0502(4) Uani 1 1 d . . .
C13 C 0.5383(3) 0.9453(2) 0.24069(11) 0.0495(4) Uani 1 1 d . . .
H13 H 0.4112 0.9253 0.2442 0.059 Uiso 1 1 calc R . .
C17 C 0.7809(3) 1.0699(2) 0.17599(13) 0.0586(5) Uani 1 1 d . . .
H17 H 0.8168 1.1330 0.1349 0.070 Uiso 1 1 calc R . .
C19 C 0.4382(3) 1.1118(2) 0.12148(13) 0.0574(5) Uani 1 1 d . . .
C15 C 0.8641(3) 0.9088(2) 0.29218(13) 0.0614(5) Uani 1 1 d . . .
H15 H 0.9549 0.8640 0.3299 0.074 Uiso 1 1 calc R . .
C16 C 0.9180(3) 1.0056(3) 0.23205(14) 0.0653(5) Uani 1 1 d . . .
H16 H 1.0455 1.0271 0.2295 0.078 Uiso 1 1 calc R . .
N2 N 0.7811(3) 0.6987(2) 0.03552(11) 0.0654(5) Uani 1 1 d . . .
C20 C 0.0712(7) 0.6371(11) 0.5549(12) 0.149(3) Uani 1 1 d . . .
H20 H 0.1204 0.7310 0.5967 0.179 Uiso 1 1 calc R A 1
C22 C -0.0102(11) 0.494(2) 0.4140(4) 0.145(3) Uani 1 1 d . . .
H22 H -0.0154 0.4933 0.3534 0.174 Uiso 1 1 calc R A 1

loop_
_atom_site_aniso_label
_atom_site_aniso_U_11
_atom_site_aniso_U_22
_atom_site_aniso_U_33
_atom_site_aniso_U_23
_atom_site_aniso_U_13
_atom_site_aniso_U_12
C21 0.057(4) 0.030(3) 0.144(11) -0.003(4) -0.005(5) -0.005(2)
N3 0.058(6) 0.092(9) 0.25(2) 0.097(10) 0.026(9) 0.017(6)
N1 0.0568(9) 0.0417(8) 0.0452(8) 0.0188(6) 0.0149(6) 0.0043(6)
O2 0.1075(12) 0.0396(7) 0.0647(9) 0.0124(6) 0.0252(8) -0.0106(7)
O1 0.0934(10) 0.0615(8) 0.0425(7) 0.0145(6) 0.0210(7) -0.0035(7)
O3 0.0889(11) 0.0798(10) 0.0712(10) 0.0444(8) 0.0273(8) 0.0206(8)
O4 0.0691(10) 0.0952(12) 0.0863(11) 0.0504(9) 0.0212(8) 0.0145(8)
C3 0.0378(8) 0.0356(8) 0.0403(9) 0.0117(7) 0.0100(6) 0.0081(6)
C4 0.0432(9) 0.0396(9) 0.0403(9) 0.0121(7) 0.0107(7) 0.0073(7)
C2 0.0472(9) 0.0351(8) 0.0430(9) 0.0122(7) 0.0115(7) 0.0062(7)
C1 0.0550(10) 0.0381(9) 0.0517(10) 0.0143(8) 0.0136(8) 0.0052(7)
C5 0.0509(10) 0.0455(10) 0.0429(10) 0.0139(8) 0.0120(7) 0.0063(7)
C7 0.0645(11) 0.0364(9) 0.0486(10) 0.0069(8) 0.0130(8) 0.0012(8)
C6 0.0644(11) 0.0438(10) 0.0386(9) 0.0057(7) 0.0135(8) 0.0033(8)
C8 0.0859(16) 0.0742(14) 0.0578(12) 0.0198(11) 0.0197(11) 0.0160(12)
C10 0.095(2) 0.088(2) 0.0885(19) -0.0038(15) -0.0183(16) 0.0316(16)
C12 0.101(2) 0.0591(13) 0.0802(16) 0.0055(12) 0.0311(14) 0.0015(12)
C9 0.105(2) 0.0779(16) 0.0715(15) 0.0216(13) 0.0063(14) 0.0199(14)
C11 0.0704(16) 0.0813(18) 0.110(2) -0.0175(16) 0.0132(15) 0.0005(13)
C14 0.0602(11) 0.0421(9) 0.0464(9) 0.0172(8) 0.0176(8) 0.0039(8)
C18 0.0682(12) 0.0381(9) 0.0459(10) 0.0126(8) 0.0166(8) 0.0037(8)
C13 0.0571(11) 0.0447(10) 0.0505(10) 0.0151(8) 0.0178(8) 0.0058(8)
C17 0.0762(14) 0.0502(11) 0.0551(11) 0.0194(9) 0.0270(10) 0.0008(9)
C19 0.0775(14) 0.0465(10) 0.0514(11) 0.0175(8) 0.0198(10) 0.0046(9)
C15 0.0586(12) 0.0650(12) 0.0661(13) 0.0287(10) 0.0174(9) 0.0078(9)
C16 0.0612(12) 0.0664(13) 0.0740(14) 0.0251(11) 0.0246(10) 0.0026(10)
N2 0.0791(13) 0.0632(11) 0.0583(10) 0.0149(8) 0.0187(9) 0.0174(9)
C20 0.064(3) 0.116(5) 0.226(7) -0.070(4) -0.012(4) 0.029(3)
C22 0.075(4) 0.255(9) 0.109(3) 0.034(6) 0.018(3) 0.044(5)

loop_
_atom_type_symbol
_atom_type_description
_atom_type_scat_dispersion_real
_atom_type_scat_dispersion_imag
_atom_type_scat_source
C C 0.0033 0.0016 'International Tables Vol C Tables 4.2.6.8 and 6.1.1.4'
H H 0.0000 0.0000 'International Tables Vol C Tables 4.2.6.8 and 6.1.1.4'
N N 0.0061 0.0033 'International Tables Vol C Tables 4.2.6.8 and 6.1.1.4'
O O 0.0106 0.0060 'International Tables Vol C Tables 4.2.6.8 and 6.1.1.4'

loop_
_geom_angle_atom_site_label_1
_geom_angle_atom_site_label_2
_geom_angle_atom_site_label_3
_geom_angle
_geom_angle_site_symmetry_1
_geom_angle_site_symmetry_3
_geom_angle_publ_flag
C20 C21 C22 116.9(11) . . ?
C22 N3 C20 119.3(12) . . ?
C1 N1 C5 125.38(13) . . ?
C1 N1 C14 117.81(13) . . ?
C5 N1 C14 116.75(13) . . ?
C4 C3 C2 121.67(13) . . ?
C4 C3 C3 119.31(17) . 2_666 ?
C2 C3 C3 119.02(17) . 2_666 ?
C6 C4 C3 120.58(14) . . ?
C6 C4 C5 119.55(15) . . ?
C3 C4 C5 119.85(14) . . ?
C7 C2 C3 120.38(14) . . ?
C7 C2 C1 119.93(15) . . ?
C3 C2 C1 119.69(15) . . ?
O2 C1 N1 120.50(15) . . ?
O2 C1 C2 122.70(16) . . ?
N1 C1 C2 116.80(14) . . ?
O1 C5 N1 120.55(15) . . ?
O1 C5 C4 122.85(16) . . ?
N1 C5 C4 116.60(14) . . ?
C2 C7 C6 120.64(16) . 2_666 ?
C4 C6 C7 120.07(15) . 2_666 ?
N2 C8 C9 122.5(2) . . ?
C9 C10 C11 120.1(2) . . ?
N2 C12 C11 121.5(2) . . ?
C10 C9 C8 119.2(3) . . ?
C10 C11 C12 117.7(3) . . ?
C13 C14 C15 121.33(15) . . ?
C13 C14 N1 119.08(15) . . ?
C15 C14 N1 119.53(15) . . ?
C17 C18 C13 119.07(17) . . ?
C17 C18 C19 123.00(16) . . ?
C13 C18 C19 117.94(17) . . ?
C14 C13 C18 119.56(17) . . ?
C18 C17 C16 121.17(16) . . ?
O4 C19 O3 124.59(19) . . ?
O4 C19 C18 121.63(16) . . ?
O3 C19 C18 113.76(18) . . ?
C14 C15 C16 119.38(18) . . ?
C17 C16 C15 119.49(19) . . ?
C8 N2 C12 119.0(2) . . ?
C21 C20 C22 127.2(7) . 2_566 ?
C21 C20 N3 15.9(6) . . ?
C22 C20 N3 111.4(4) 2_566 . ?
N3 C22 C20 129.1(11) . 2_566 ?
N3 C22 C21 13.5(15) . . ?
C20 C22 C21 115.9(8) 2_566 . ?

loop_
_geom_bond_atom_site_label_1
_geom_bond_atom_site_label_2
_geom_bond_distance
_geom_bond_site_symmetry_2
_geom_bond_publ_flag
C21 C20 1.112(19) . ?
C21 C22 1.542(13) . ?
N3 C22 0.952(10) . ?
N3 C20 1.649(17) . ?
N1 C1 1.396(2) . ?
N1 C5 1.403(2) . ?
N1 C14 1.4585(19) . ?
O2 C1 1.210(2) . ?
O1 C5 1.201(2) . ?
O3 C19 1.297(2) . ?
O4 C19 1.211(2) . ?
C3 C4 1.401(2) . ?
C3 C2 1.411(2) . ?
C3 C3 1.415(3) 2_666 ?
C4 C6 1.375(2) . ?
C4 C5 1.480(2) . ?
C2 C7 1.367(2) . ?
C2 C1 1.478(2) . ?
C7 C6 1.400(2) 2_666 ?
C6 C7 1.400(2) 2_666 ?
C8 N2 1.316(2) . ?
C8 C9 1.355(3) . ?
C10 C9 1.350(4) . ?
C10 C11 1.366(4) . ?
C12 N2 1.332(3) . ?
C12 C11 1.387(4) . ?
C14 C13 1.376(2) . ?
C14 C15 1.376(3) . ?
C18 C17 1.381(3) . ?
C18 C13 1.392(2) . ?
C18 C19 1.501(3) . ?
C17 C16 1.381(3) . ?
C15 C16 1.387(2) . ?
C20 C22 1.307(7) 2_566 ?
C22 C20 1.307(7) 2_566 ?
